data_1543860
loop_
_publ_author_name
'G\"orbitz, Carl Henrik'
'Karen, Pavel'
'Du\<sek, Michal'
'Pet\<r\'i\<cek, V\'aclav'

_publ_section_title
;
 An exceptional series of phase transitions in hydrophobic amino acids
 with linear side chains
;
_journal_issue 5
_journal_name_full IUCrJ
_journal_page_first
;
;
_journal_paper_doi 10.1107/S2052252516010472
_journal_volume 3
_journal_year 2016
_chemical_absolute_configuration rm
_chemical_formula_moiety 'C4 H9 N O2'
_chemical_formula_sum 'C4 H9 N O2'
_chemical_formula_weight 103.12
_chemical_name_common 'L-aminobutanoic acid'
_chemical_name_systematic
;
 S-2-aminobutanoic acid
;
_space_group_crystal_system monoclinic
_space_group_IT_number 4
_space_group_name_Hall 'P 2yb'
_space_group_name_H-M_alt 'P 1 21 1'
_symmetry_space_group_name_Hall 'P 2yb'
_symmetry_space_group_name_H-M 'P 1 21 1'
_atom_sites_solution_hydrogens geom
_atom_sites_solution_primary direct
_atom_sites_solution_secondary difmap
_audit_creation_method SHELXL-2013
_cell_angle_alpha 90
_cell_angle_beta 101.453(2)
_cell_angle_gamma 90
_cell_formula_units_Z 8
_cell_length_a 9.6132(6)
_cell_length_b 5.2239(3)
_cell_length_c 22.4134(16)
_cell_measurement_reflns_used 3670
_cell_measurement_temperature 330(2)
_cell_measurement_theta_max 23.92
_cell_measurement_theta_min 2.55
_cell_volume 1103.15(12)
_computing_cell_refinement 'APEX2 (Bruker, 2014)'
_computing_data_collection 'APEX2 (Bruker, 2014)'
_computing_data_reduction 'APEX2 (Bruker, 2014)'
_computing_molecular_graphics 'MERCURY (Macrae et al., 2008)'
_computing_publication_material 'SHELXL (Sheldrick, 2015b)'
_computing_structure_refinement 'SHELXL (Sheldrick, 2015b)'
_computing_structure_solution 'SHELXT (Sheldrick, 2015a)'
_diffrn_ambient_temperature 330(2)
_diffrn_detector_area_resol_mean 8.3
_diffrn_measured_fraction_theta_full 0.975
_diffrn_measured_fraction_theta_max 0.997
_diffrn_measurement_device_type 'Bruker Apex II CCD diffractometer'
_diffrn_measurement_method 'Sets of exposures each taken over 0.5\% \w rotation'
_diffrn_radiation_monochromator graphite
_diffrn_radiation_source 'fine-focus sealed tube'
_diffrn_radiation_type MoK\a
_diffrn_radiation_wavelength 0.71073
_diffrn_reflns_av_R_equivalents 0.1551
_diffrn_reflns_av_unetI/netI 0.1053
_diffrn_reflns_Laue_measured_fraction_full 0.975
_diffrn_reflns_Laue_measured_fraction_max 0.997
_diffrn_reflns_limit_h_max 10
_diffrn_reflns_limit_h_min -11
_diffrn_reflns_limit_k_max 6
_diffrn_reflns_limit_k_min -6
_diffrn_reflns_limit_l_max 26
_diffrn_reflns_limit_l_min -26
_diffrn_reflns_number 11282
_diffrn_reflns_point_group_measured_fraction_full 0.964
_diffrn_reflns_point_group_measured_fraction_max 0.986
_diffrn_reflns_theta_full 25.242
_diffrn_reflns_theta_max 25.029
_diffrn_reflns_theta_min 2.162
_exptl_absorpt_coefficient_mu 0.099
_exptl_absorpt_correction_T_max 1.000
_exptl_absorpt_correction_T_min 0.911
_exptl_absorpt_correction_type multi-scan
_exptl_absorpt_process_details 'SADABS (Bruker, 2014)'
_exptl_crystal_colour colourless
_exptl_crystal_density_diffrn 1.242
_exptl_crystal_density_method 'not measured'
_exptl_crystal_description plate
_exptl_crystal_F_000 448
_exptl_crystal_size_max 0.47
_exptl_crystal_size_mid 0.41
_exptl_crystal_size_min 0.10
_refine_diff_density_max 0.246
_refine_diff_density_min -0.256
_refine_diff_density_rms 0.057
_refine_ls_extinction_method none
_refine_ls_goodness_of_fit_ref 1.082
_refine_ls_hydrogen_treatment constr
_refine_ls_matrix_type full
_refine_ls_number_parameters 336
_refine_ls_number_reflns 3841
_refine_ls_number_restraints 46
_refine_ls_restrained_S_all 1.078
_refine_ls_R_factor_all 0.1134
_refine_ls_R_factor_gt 0.0772
_refine_ls_shift/su_max 0.000
_refine_ls_shift/su_mean 0.000
_refine_ls_structure_factor_coef Fsqd
_refine_ls_weighting_details
;
 w=1/[\s^2^(Fo^2^)+(0.0540P)^2^+0.6414P]
 where P=(Fo^2^+2Fc^2^)/3
;
_refine_ls_weighting_scheme calc
_refine_ls_wR_factor_gt 0.1649
_refine_ls_wR_factor_ref 0.1893
_reflns_Friedel_coverage 0.764
_reflns_Friedel_fraction_full 0.949
_reflns_Friedel_fraction_max 0.972
_reflns_number_gt 2727
_reflns_number_total 3841
_reflns_threshold_expression 'I > 2\s(I)'
_cod_data_source_file ed5010.cif
_cod_data_source_block Abu330
_cod_database_code 1543860
_shelx_space_group_comment
;
The symmetry employed for this shelxl refinement is uniquely defined
by the following loop, which should always be used as a source of
symmetry information in preference to the above space-group names.
They are only intended as comments.
;
_shelxl_version_number 2013-2

loop_
_space_group_symop_operation_xyz
'x, y, z'
'-x, y+1/2, -z'

loop_
_atom_site_label
_atom_site_type_symbol
_atom_site_fract_x
_atom_site_fract_y
_atom_site_fract_z
_atom_site_U_iso_or_equiv
_atom_site_adp_type
_atom_site_occupancy
_atom_site_site_symmetry_order
_atom_site_calc_flag
_atom_site_refinement_flags_posn
_atom_site_refinement_flags_adp
_atom_site_refinement_flags_occupancy
_atom_site_disorder_assembly
_atom_site_disorder_group
O11A O 0.1635(11) 0.716(2) 0.0593(7) 0.042(2) Uani 0.77(2) 1 d D . P A 1
O21A O 0.2445(13) 0.324(2) 0.0754(11) 0.064(3) Uani 0.77(2) 1 d D . P A 1
N11A N 0.4262(18) 0.903(4) 0.0590(8) 0.048(3) Uani 0.77(2) 1 d D . P A 1
H1A H 0.3931 0.8736 0.0196 0.073 Uiso 0.77(2) 1 calc R U P A 1
H2A H 0.5173 0.9467 0.0647 0.073 Uiso 0.77(2) 1 calc R U P A 1
H3A H 0.3769 1.0288 0.0716 0.073 Uiso 0.77(2) 1 calc R U P A 1
C11A C 0.2612(12) 0.559(2) 0.0733(8) 0.040(2) Uani 0.77(2) 1 d D . P A 1
C21A C 0.4114(12) 0.665(3) 0.0946(6) 0.047(2) Uani 0.77(2) 1 d D . P A 1
H21A H 0.4797 0.5372 0.0860 0.057 Uiso 0.77(2) 1 calc R U P A 1
C31A C 0.4440(15) 0.725(3) 0.1623(5) 0.078(4) Uani 0.77(2) 1 d D . P A 1
H31A H 0.3689 0.8320 0.1718 0.093 Uiso 0.77(2) 1 calc R U P A 1
H32A H 0.5317 0.8219 0.1718 0.093 Uiso 0.77(2) 1 calc R U P A 1
C41A C 0.4583(15) 0.487(3) 0.2025(6) 0.129(7) Uani 0.77(2) 1 d D . P A 1
H41A H 0.4804 0.5365 0.2445 0.194 Uiso 0.77(2) 1 calc R U P A 1
H42A H 0.5330 0.3802 0.1935 0.194 Uiso 0.77(2) 1 calc R U P A 1
H43A H 0.3706 0.3932 0.1946 0.194 Uiso 0.77(2) 1 calc R U P A 1
O12A O 0.172(4) 0.661(7) 0.051(3) 0.042(2) Uani 0.23(2) 1 d D . P A 2
O22A O 0.267(5) 0.281(6) 0.072(4) 0.064(3) Uani 0.23(2) 1 d D . P A 2
N12A N 0.411(7) 0.911(12) 0.065(3) 0.048(3) Uani 0.23(2) 1 d D . P A 2
H4A H 0.3746 0.9117 0.0251 0.073 Uiso 0.23(2) 1 calc R U P A 2
H5A H 0.4970 0.9802 0.0716 0.073 Uiso 0.23(2) 1 calc R U P A 2
H6A H 0.3549 1.0004 0.0843 0.073 Uiso 0.23(2) 1 calc R U P A 2
C12A C 0.273(4) 0.518(6) 0.071(3) 0.040(2) Uani 0.23(2) 1 d D . P A 2
C22A C 0.421(4) 0.640(9) 0.0877(17) 0.047(2) Uani 0.23(2) 1 d D . P A 2
H22A H 0.4859 0.5455 0.0673 0.057 Uiso 0.23(2) 1 calc R U P A 2
C32A C 0.479(4) 0.638(11) 0.1559(19) 0.078(4) Uani 0.23(2) 1 d D . P A 2
H33A H 0.5716 0.7195 0.1639 0.093 Uiso 0.23(2) 1 calc R U P A 2
H34A H 0.4917 0.4619 0.1696 0.093 Uiso 0.23(2) 1 calc R U P A 2
C42A C 0.383(5) 0.775(10) 0.1925(19) 0.13(2) Uiso 0.23(2) 1 d D . P A 2
H44A H 0.4323 0.7918 0.2341 0.188 Uiso 0.23(2) 1 calc R U P A 2
H45A H 0.2982 0.6768 0.1911 0.188 Uiso 0.23(2) 1 calc R U P A 2
H46A H 0.3594 0.9413 0.1755 0.188 Uiso 0.23(2) 1 calc R U P A 2
O11B O 0.6584(15) 0.248(4) 0.0612(9) 0.042(3) Uani 0.716(13) 1 d D . P B 1
O21B O 0.748(3) -0.125(5) 0.095(2) 0.067(3) Uani 0.716(13) 1 d D . P B 1
N11B N 0.907(3) 0.458(6) 0.0549(6) 0.0429(19) Uani 0.716(13) 1 d D . P B 1
H1B H 0.8630 0.4372 0.0163 0.064 Uiso 0.716(13) 1 calc R U P B 1
H2B H 0.9947 0.5140 0.0562 0.064 Uiso 0.716(13) 1 calc R U P B 1
H3B H 0.8594 0.5708 0.0729 0.064 Uiso 0.716(13) 1 calc R U P B 1
C11B C 0.7596(18) 0.104(3) 0.0810(9) 0.042(2) Uani 0.716(13) 1 d D . P B 1
C21B C 0.9121(15) 0.208(4) 0.0873(5) 0.041(2) Uani 0.716(13) 1 d D . P B 1
H21B H 0.9665 0.0872 0.0675 0.049 Uiso 0.716(13) 1 calc R U P B 1
C31B C 0.9854(9) 0.232(2) 0.1544(4) 0.062(3) Uani 0.716(13) 1 d D . P B 1
H31B H 0.9976 0.0613 0.1719 0.074 Uiso 0.716(13) 1 calc R U P B 1
H32B H 1.0792 0.3039 0.1564 0.074 Uiso 0.716(13) 1 calc R U P B 1
C41B C 0.9076(15) 0.393(3) 0.1926(6) 0.099(5) Uani 0.716(13) 1 d D . P B 1
H41B H 0.9599 0.3963 0.2338 0.148 Uiso 0.716(13) 1 calc R U P B 1
H42B H 0.8151 0.3220 0.1916 0.148 Uiso 0.716(13) 1 calc R U P B 1
H43B H 0.8982 0.5644 0.1767 0.148 Uiso 0.716(13) 1 calc R U P B 1
O12B O 0.666(4) 0.207(10) 0.052(3) 0.042(3) Uani 0.284(13) 1 d D . P B 2
O22B O 0.770(8) -0.132(11) 0.099(6) 0.067(3) Uani 0.284(13) 1 d D . P B 2
N12B N 0.911(8) 0.469(15) 0.0613(16) 0.0429(19) Uani 0.284(13) 1 d D . P B 2
H4B H 0.8844 0.4214 0.0226 0.064 Uiso 0.284(13) 1 calc R U P B 2
H5B H 0.9985 0.5338 0.0672 0.064 Uiso 0.284(13) 1 calc R U P B 2
H6B H 0.8515 0.5861 0.0702 0.064 Uiso 0.284(13) 1 calc R U P B 2
C12B C 0.772(5) 0.089(7) 0.079(2) 0.042(2) Uani 0.284(13) 1 d D . P B 2
C22B C 0.911(4) 0.242(9) 0.1014(12) 0.041(2) Uani 0.284(13) 1 d D . P B 2
H22B H 0.9910 0.1320 0.0977 0.049 Uiso 0.284(13) 1 calc R U P B 2
C32B C 0.925(2) 0.319(7) 0.1684(11) 0.062(3) Uani 0.284(13) 1 d D . P B 2
H33B H 0.8435 0.4202 0.1726 0.074 Uiso 0.284(13) 1 calc R U P B 2
H34B H 0.9243 0.1646 0.1925 0.074 Uiso 0.284(13) 1 calc R U P B 2
C42B C 1.057(2) 0.468(7) 0.1943(13) 0.105(12) Uani 0.284(13) 1 d D . P B 2
H44B H 1.0585 0.5066 0.2362 0.157 Uiso 0.284(13) 1 calc R U P B 2
H45B H 1.0580 0.6243 0.1719 0.157 Uiso 0.284(13) 1 calc R U P B 2
H46B H 1.1394 0.3681 0.1912 0.157 Uiso 0.284(13) 1 calc R U P B 2
O11C O 0.111(3) 0.111(6) 0.443(3) 0.048(4) Uani 0.69(2) 1 d D . P C 1
O21C O 0.161(2) 0.474(4) 0.4011(10) 0.060(4) Uani 0.69(2) 1 d D . P C 1
N11C N 0.356(3) -0.114(5) 0.4396(8) 0.037(3) Uani 0.69(2) 1 d D . P C 1
H1C H 0.4375 -0.1782 0.4329 0.055 Uiso 0.69(2) 1 calc R U P C 1
H2C H 0.2853 -0.2189 0.4246 0.055 Uiso 0.69(2) 1 calc R U P C 1
H3C H 0.3618 -0.0955 0.4795 0.055 Uiso 0.69(2) 1 calc R U P C 1
C11C C 0.193(2) 0.252(4) 0.4211(12) 0.0442(17) Uani 0.69(2) 1 d D . P C 1
C21C C 0.3308(19) 0.140(3) 0.4096(7) 0.046(2) Uani 0.69(2) 1 d D U P C 1
H21C H 0.4080 0.2538 0.4284 0.055 Uiso 0.69(2) 1 calc R U P C 1
C31C C 0.334(3) 0.120(3) 0.3416(7) 0.073(5) Uani 0.69(2) 1 d D . P C 1
H31C H 0.3281 0.2907 0.3243 0.088 Uiso 0.69(2) 1 calc R U P C 1
H32C H 0.4239 0.0462 0.3371 0.088 Uiso 0.69(2) 1 calc R U P C 1
C41C C 0.2163(15) -0.039(3) 0.3071(6) 0.102(6) Uani 0.69(2) 1 d D . P C 1
H41C H 0.2251 -0.0492 0.2653 0.153 Uiso 0.69(2) 1 calc R U P C 1
H42C H 0.1269 0.0383 0.3096 0.153 Uiso 0.69(2) 1 calc R U P C 1
H43C H 0.2209 -0.2076 0.3243 0.153 Uiso 0.69(2) 1 calc R U P C 1
O12C O 0.098(7) 0.109(13) 0.438(6) 0.048(4) Uani 0.31(2) 1 d D . P C 2
O22C O 0.186(5) 0.482(8) 0.417(3) 0.060(4) Uani 0.31(2) 1 d D . P C 2
N12C N 0.357(7) -0.107(11) 0.4545(18) 0.037(3) Uani 0.31(2) 1 d D . P C 2
H4C H 0.4378 -0.1814 0.4501 0.055 Uiso 0.31(2) 1 calc R U P C 2
H5C H 0.2864 -0.2202 0.4459 0.055 Uiso 0.31(2) 1 calc R U P C 2
H6C H 0.3648 -0.0538 0.4927 0.055 Uiso 0.31(2) 1 calc R U P C 2
C12C C 0.189(5) 0.242(8) 0.420(3) 0.0442(17) Uani 0.31(2) 1 d D . P C 2
C22C C 0.327(4) 0.114(7) 0.4125(14) 0.046(2) Uani 0.31(2) 1 d D . P C 2
H22C H 0.4036 0.2384 0.4242 0.055 Uiso 0.31(2) 1 calc R U P C 2
C32C C 0.325(7) 0.032(6) 0.3467(16) 0.073(5) Uani 0.31(2) 1 d D . P C 2
H33C H 0.4105 -0.0657 0.3455 0.088 Uiso 0.31(2) 1 calc R U P C 2
H34C H 0.2444 -0.0793 0.3330 0.088 Uiso 0.31(2) 1 calc R U P C 2
C42C C 0.317(6) 0.253(8) 0.3041(19) 0.20(3) Uani 0.31(2) 1 d D . P C 2
H44C H 0.3249 0.1919 0.2645 0.301 Uiso 0.31(2) 1 calc R U P C 2
H45C H 0.3938 0.3691 0.3188 0.301 Uiso 0.31(2) 1 calc R U P C 2
H46C H 0.2284 0.3394 0.3017 0.301 Uiso 0.31(2) 1 calc R U P C 2
O1D O 0.6106(4) 0.6422(10) 0.4405(2) 0.0502(12) Uani 1 1 d . . . . .
O2D O 0.6807(5) 1.0354(10) 0.4257(3) 0.0688(14) Uani 1 1 d . . . . .
N1D N 0.8677(4) 0.4477(11) 0.4390(2) 0.0493(14) Uani 1 1 d . . . . .
H1D H 0.9483 0.3904 0.4301 0.074 Uiso 1 1 calc R U . . .
H2D H 0.7991 0.3334 0.4271 0.074 Uiso 1 1 calc R U . . .
H3D H 0.8793 0.4719 0.4790 0.074 Uiso 1 1 calc R U . . .
C1D C 0.6960(6) 0.8003(12) 0.4266(3) 0.0411(14) Uani 1 1 d . . . . .
C2D C 0.8284(5) 0.6916(13) 0.4072(3) 0.0452(15) Uani 1 1 d . . . . .
H21D H 0.9068 0.8131 0.4188 0.054 Uiso 1 1 calc R U . . .
C3D C 0.8037(8) 0.6473(16) 0.3386(3) 0.067(2) Uani 1 1 d . . . . .
H31D H 0.8852 0.5575 0.3294 0.081 Uiso 1 1 calc R U . . .
H32D H 0.7219 0.5363 0.3270 0.081 Uiso 1 1 calc R U . . .
C4D C 0.7799(11) 0.882(2) 0.3005(4) 0.112(3) Uani 1 1 d . . . . .
H41D H 0.7682 0.8363 0.2584 0.168 Uiso 1 1 calc R U . . .
H42D H 0.8602 0.9941 0.3114 0.168 Uiso 1 1 calc R U . . .
H43D H 0.6961 0.9680 0.3073 0.168 Uiso 1 1 calc R U . . .

loop_
_atom_site_aniso_label
_atom_site_aniso_U_11
_atom_site_aniso_U_22
_atom_site_aniso_U_33
_atom_site_aniso_U_23
_atom_site_aniso_U_13
_atom_site_aniso_U_12
O11A 0.026(2) 0.030(5) 0.073(5) -0.002(4) 0.016(3) -0.002(3)
O21A 0.039(5) 0.031(4) 0.126(5) -0.002(5) 0.027(5) 0.002(3)
N11A 0.027(5) 0.055(4) 0.069(5) -0.018(4) 0.023(4) -0.016(4)
C11A 0.031(4) 0.029(4) 0.062(4) -0.005(4) 0.018(3) -0.002(3)
C21A 0.031(3) 0.047(5) 0.065(5) -0.008(4) 0.012(3) 0.000(3)
C31A 0.061(8) 0.089(12) 0.076(6) -0.003(7) -0.002(6) -0.006(6)
C41A 0.150(13) 0.139(13) 0.089(10) 0.041(9) -0.003(9) -0.017(10)
O12A 0.026(2) 0.030(5) 0.073(5) -0.002(4) 0.016(3) -0.002(3)
O22A 0.039(5) 0.031(4) 0.126(5) -0.002(5) 0.027(5) 0.002(3)
N12A 0.027(5) 0.055(4) 0.069(5) -0.018(4) 0.023(4) -0.016(4)
C12A 0.031(4) 0.029(4) 0.062(4) -0.005(4) 0.018(3) -0.002(3)
C22A 0.031(3) 0.047(5) 0.065(5) -0.008(4) 0.012(3) 0.000(3)
C32A 0.061(8) 0.089(12) 0.076(6) -0.003(7) -0.002(6) -0.006(6)
O11B 0.029(3) 0.041(7) 0.060(7) -0.008(4) 0.017(3) -0.002(3)
O21B 0.045(9) 0.044(3) 0.118(10) 0.012(3) 0.029(8) -0.006(4)
N11B 0.026(3) 0.045(4) 0.060(4) -0.004(4) 0.014(3) -0.012(2)
C11B 0.030(4) 0.034(4) 0.065(4) -0.004(3) 0.020(3) -0.006(3)
C21B 0.028(3) 0.041(6) 0.053(7) -0.003(5) 0.007(4) -0.007(3)
C31B 0.038(6) 0.078(7) 0.069(7) 0.008(5) 0.008(5) -0.007(5)
C41B 0.133(12) 0.101(10) 0.064(8) -0.007(7) 0.026(7) 0.021(9)
O12B 0.029(3) 0.041(7) 0.060(7) -0.008(4) 0.017(3) -0.002(3)
O22B 0.045(9) 0.044(3) 0.118(10) 0.012(3) 0.029(8) -0.006(4)
N12B 0.026(3) 0.045(4) 0.060(4) -0.004(4) 0.014(3) -0.012(2)
C12B 0.030(4) 0.034(4) 0.065(4) -0.004(3) 0.020(3) -0.006(3)
C22B 0.028(3) 0.041(6) 0.053(7) -0.003(5) 0.007(4) -0.007(3)
C32B 0.038(6) 0.078(7) 0.069(7) 0.008(5) 0.008(5) -0.007(5)
C42B 0.053(17) 0.16(3) 0.10(2) -0.01(2) 0.004(15) -0.02(2)
O11C 0.026(6) 0.053(3) 0.067(10) 0.001(3) 0.013(8) 0.004(3)
O21C 0.039(7) 0.044(3) 0.092(13) 0.008(5) 0.000(6) 0.010(4)
N11C 0.029(2) 0.043(3) 0.041(9) -0.006(6) 0.013(7) 0.010(2)
C11C 0.029(3) 0.037(4) 0.064(4) -0.004(3) 0.004(3) 0.004(3)
C21C 0.037(3) 0.041(4) 0.062(4) 0.004(3) 0.017(3) 0.003(3)
C31C 0.078(7) 0.077(12) 0.072(6) 0.033(9) 0.034(5) 0.029(12)
C41C 0.106(11) 0.135(14) 0.064(8) 0.007(8) 0.014(7) 0.019(10)
O12C 0.026(6) 0.053(3) 0.067(10) 0.001(3) 0.013(8) 0.004(3)
O22C 0.039(7) 0.044(3) 0.092(13) 0.008(5) 0.000(6) 0.010(4)
N12C 0.029(2) 0.043(3) 0.041(9) -0.006(6) 0.013(7) 0.010(2)
C12C 0.029(3) 0.037(4) 0.064(4) -0.004(3) 0.004(3) 0.004(3)
C22C 0.037(3) 0.041(4) 0.062(4) 0.004(3) 0.017(3) 0.003(3)
C32C 0.078(7) 0.077(12) 0.072(6) 0.033(9) 0.034(5) 0.029(12)
C42C 0.28(7) 0.15(4) 0.19(5) 0.07(4) 0.10(5) 0.10(5)
O1D 0.032(2) 0.046(3) 0.079(3) 0.007(2) 0.026(2) 0.0061(17)
O2D 0.056(3) 0.038(3) 0.118(4) 0.002(3) 0.032(3) 0.008(2)
N1D 0.031(2) 0.049(3) 0.069(3) -0.013(3) 0.011(2) 0.014(2)
C1D 0.034(3) 0.038(3) 0.053(4) -0.002(3) 0.010(3) 0.000(2)
C2D 0.031(3) 0.043(3) 0.065(4) -0.009(3) 0.019(3) -0.004(2)
C3D 0.070(4) 0.076(5) 0.060(5) -0.004(4) 0.024(4) -0.001(4)
C4D 0.139(9) 0.117(8) 0.084(7) 0.013(6) 0.034(6) -0.013(7)

loop_
_atom_type_symbol
_atom_type_description
_atom_type_scat_dispersion_real
_atom_type_scat_dispersion_imag
_atom_type_scat_source
C C 0.0033 0.0016 'International Tables Vol C Tables 4.2.6.8 and 6.1.1.4'
H H 0.0000 0.0000 'International Tables Vol C Tables 4.2.6.8 and 6.1.1.4'
N N 0.0061 0.0033 'International Tables Vol C Tables 4.2.6.8 and 6.1.1.4'
O O 0.0106 0.0060 'International Tables Vol C Tables 4.2.6.8 and 6.1.1.4'

loop_
_geom_angle_atom_site_label_1
_geom_angle_atom_site_label_2
_geom_angle_atom_site_label_3
_geom_angle
C21A N11A H1A 109.5
C21A N11A H2A 109.5
H1A N11A H2A 109.5
C21A N11A H3A 109.5
H1A N11A H3A 109.5
H2A N11A H3A 109.5
O11A C11A O21A 124.5(6)
O11A C11A C21A 117.5(5)
O21A C11A C21A 117.7(6)
N11A C21A C31A 109.6(6)
N11A C21A C11A 108.4(5)
C31A C21A C11A 112.4(6)
N11A C21A H21A 108.8
C31A C21A H21A 108.8
C11A C21A H21A 108.8
C21A C31A C41A 113.3(10)
C21A C31A H31A 108.9
C41A C31A H31A 108.9
C21A C31A H32A 108.9
C41A C31A H32A 108.9
H31A C31A H32A 107.7
C31A C41A H41A 109.5
C31A C41A H42A 109.5
H41A C41A H42A 109.5
C31A C41A H43A 109.5
H41A C41A H43A 109.5
H42A C41A H43A 109.5
C22A N12A H4A 109.5
C22A N12A H5A 109.5
H4A N12A H5A 109.5
C22A N12A H6A 109.5
H4A N12A H6A 109.5
H5A N12A H6A 109.5
O12A C12A O22A 124.4(10)
O12A C12A C22A 117.6(8)
O22A C12A C22A 117.6(9)
N12A C22A C32A 109.6(8)
N12A C22A C12A 108.5(8)
C32A C22A C12A 112.4(8)
N12A C22A H22A 108.7
C32A C22A H22A 108.7
C12A C22A H22A 108.7
C22A C32A C42A 113.3(12)
C22A C32A H33A 108.9
C42A C32A H33A 108.9
C22A C32A H34A 108.9
C42A C32A H34A 108.9
H33A C32A H34A 107.7
C32A C42A H44A 109.5
C32A C42A H45A 109.5
H44A C42A H45A 109.5
C32A C42A H46A 109.5
H44A C42A H46A 109.5
H45A C42A H46A 109.5
C21B N11B H1B 109.5
C21B N11B H2B 109.5
H1B N11B H2B 109.5
C21B N11B H3B 109.5
H1B N11B H3B 109.5
H2B N11B H3B 109.5
O11B C11B O21B 124.9(7)
O11B C11B C21B 118.8(6)
O21B C11B C21B 116.3(8)
N11B C21B C31B 111.9(6)
N11B C21B C11B 108.9(6)
C31B C21B C11B 111.2(6)
N11B C21B H21B 108.3
C31B C21B H21B 108.3
C11B C21B H21B 108.3
C41B C31B C21B 114.9(9)
C41B C31B H31B 108.6
C21B C31B H31B 108.6
C41B C31B H32B 108.6
C21B C31B H32B 108.6
H31B C31B H32B 107.5
C31B C41B H41B 109.5
C31B C41B H42B 109.5
H41B C41B H42B 109.5
C31B C41B H43B 109.5
H41B C41B H43B 109.5
H42B C41B H43B 109.5
C22B N12B H4B 109.5
C22B N12B H5B 109.5
H4B N12B H5B 109.5
C22B N12B H6B 109.5
H4B N12B H6B 109.5
H5B N12B H6B 109.5
O12B C12B O22B 124.5(8)
O12B C12B C22B 118.4(9)
O22B C12B C22B 116.0(12)
N12B C22B C32B 111.8(9)
N12B C22B C12B 108.8(7)
C32B C22B C12B 111.0(8)
N12B C22B H22B 108.4
C32B C22B H22B 108.4
C12B C22B H22B 108.4
C42B C32B C22B 114.9(11)
C42B C32B H33B 108.5
C22B C32B H33B 108.5
C42B C32B H34B 108.5
C22B C32B H34B 108.5
H33B C32B H34B 107.5
C32B C42B H44B 109.5
C32B C42B H45B 109.5
H44B C42B H45B 109.5
C32B C42B H46B 109.5
H44B C42B H46B 109.5
H45B C42B H46B 109.5
C21C N11C H1C 109.5
C21C N11C H2C 109.5
H1C N11C H2C 109.5
C21C N11C H3C 109.5
H1C N11C H3C 109.5
H2C N11C H3C 109.5
O11C C11C O21C 124.2(8)
O11C C11C C21C 118.5(6)
O21C C11C C21C 116.8(7)
N11C C21C C11C 109.9(5)
N11C C21C C31C 110.9(6)
C11C C21C C31C 112.7(6)
N11C C21C H21C 107.7
C11C C21C H21C 107.7
C31C C21C H21C 107.7
C41C C31C C21C 112.9(12)
C41C C31C H31C 109.0
C21C C31C H31C 109.0
C41C C31C H32C 109.0
C21C C31C H32C 109.0
H31C C31C H32C 107.8
C31C C41C H41C 109.5
C31C C41C H42C 109.5
H41C C41C H42C 109.5
C31C C41C H43C 109.5
H41C C41C H43C 109.5
H42C C41C H43C 109.5
C22C N12C H4C 109.5
C22C N12C H5C 109.5
H4C N12C H5C 109.5
C22C N12C H6C 109.5
H4C N12C H6C 109.5
H5C N12C H6C 109.5
O12C C12C O22C 124.0(13)
O12C C12C C22C 118.3(8)
O22C C12C C22C 116.6(10)
N12C C22C C12C 109.8(7)
N12C C22C C32C 110.9(8)
C12C C22C C32C 112.6(8)
N12C C22C H22C 107.8
C12C C22C H22C 107.8
C32C C22C H22C 107.8
C42C C32C C22C 112.9(14)
C42C C32C H33C 109.0
C22C C32C H33C 109.0
C42C C32C H34C 109.0
C22C C32C H34C 109.0
H33C C32C H34C 107.8
C32C C42C H44C 109.5
C32C C42C H45C 109.5
H44C C42C H45C 109.5
C32C C42C H46C 109.5
H44C C42C H46C 109.5
H45C C42C H46C 109.5
C2D N1D H1D 109.5
C2D N1D H2D 109.5
H1D N1D H2D 109.5
C2D N1D H3D 109.5
H1D N1D H3D 109.5
H2D N1D H3D 109.5
O2D C1D O1D 125.4(5)
O2D C1D C2D 117.8(5)
O1D C1D C2D 116.8(5)
N1D C2D C3D 109.3(5)
N1D C2D C1D 109.3(5)
C3D C2D C1D 111.6(5)
N1D C2D H21D 108.8
C3D C2D H21D 108.8
C1D C2D H21D 108.8
C4D C3D C2D 115.4(7)
C4D C3D H31D 108.4
C2D C3D H31D 108.4
C4D C3D H32D 108.4
C2D C3D H32D 108.4
H31D C3D H32D 107.5
C3D C4D H41D 109.5
C3D C4D H42D 109.5
H41D C4D H42D 109.5
C3D C4D H43D 109.5
H41D C4D H43D 109.5
H42D C4D H43D 109.5

loop_
_geom_bond_atom_site_label_1
_geom_bond_atom_site_label_2
_geom_bond_distance
O11A C11A 1.239(7)
O21A C11A 1.241(7)
N11A C21A 1.498(9)
N11A H1A 0.8900
N11A H2A 0.8900
N11A H3A 0.8900
C11A C21A 1.530(8)
C21A C31A 1.522(11)
C21A H21A 0.9800
C31A C41A 1.527(17)
C31A H31A 0.9700
C31A H32A 0.9700
C41A H41A 0.9600
C41A H42A 0.9600
C41A H43A 0.9600
O12A C12A 1.240(8)
O22A C12A 1.242(9)
N12A C22A 1.498(10)
N12A H4A 0.8900
N12A H5A 0.8900
N12A H6A 0.8900
C12A C22A 1.530(9)
C22A C32A 1.522(12)
C22A H22A 0.9800
C32A C42A 1.526(18)
C32A H33A 0.9700
C32A H34A 0.9700
C42A H44A 0.9600
C42A H45A 0.9600
C42A H46A 0.9600
O11B C11B 1.241(7)
O21B C11B 1.243(8)
N11B C21B 1.488(9)
N11B H1B 0.8900
N11B H2B 0.8900
N11B H3B 0.8900
C11B C21B 1.544(8)
C21B C31B 1.533(13)
C21B H21B 0.9800
C31B C41B 1.503(15)
C31B H31B 0.9700
C31B H32B 0.9700
C41B H41B 0.9600
C41B H42B 0.9600
C41B H43B 0.9600
O12B C12B 1.242(8)
O22B C12B 1.244(10)
N12B C22B 1.488(10)
N12B H4B 0.8900
N12B H5B 0.8900
N12B H6B 0.8900
C12B C22B 1.546(9)
C22B C32B 1.533(14)
C22B H22B 0.9800
C32B C42B 1.502(15)
C32B H33B 0.9700
C32B H34B 0.9700
C42B H44B 0.9600
C42B H45B 0.9600
C42B H46B 0.9600
O11C C11C 1.245(8)
O21C C11C 1.258(10)
N11C C21C 1.482(8)
N11C H1C 0.8900
N11C H2C 0.8900
N11C H3C 0.8900
C11C C21C 1.521(8)
C21C C31C 1.533(10)
C21C H21C 0.9800
C31C C41C 1.49(2)
C31C H31C 0.9700
C31C H32C 0.9700
C41C H41C 0.9600
C41C H42C 0.9600
C41C H43C 0.9600
O12C C12C 1.246(8)
O22C C12C 1.259(12)
N12C C22C 1.483(9)
N12C H4C 0.8900
N12C H5C 0.8900
N12C H6C 0.8900
C12C C22C 1.522(9)
C22C C32C 1.534(11)
C22C H22C 0.9800
C32C C42C 1.49(2)
C32C H33C 0.9700
C32C H34C 0.9700
C42C H44C 0.9600
C42C H45C 0.9600
C42C H46C 0.9600
O1D C1D 1.247(7)
O2D C1D 1.237(7)
N1D C2D 1.471(8)
N1D H1D 0.8900
N1D H2D 0.8900
N1D H3D 0.8900
C1D C2D 1.533(7)
C2D C3D 1.528(9)
C2D H21D 0.9800
C3D C4D 1.485(12)
C3D H31D 0.9700
C3D H32D 0.9700
C4D H41D 0.9600
C4D H42D 0.9600
C4D H43D 0.9600

loop_
_geom_torsion_atom_site_label_1
_geom_torsion_atom_site_label_2
_geom_torsion_atom_site_label_3
_geom_torsion_atom_site_label_4
_geom_torsion
O11A C11A C21A N11A -35.9(16)
O21A C11A C21A N11A 149(2)
O11A C11A C21A C31A 85.4(16)
O21A C11A C21A C31A -89(2)
N11A C21A C31A C41A -169.4(12)
C11A C21A C31A C41A 70.0(14)
O12A C12A C22A N12A -10(5)
O22A C12A C22A N12A 162(7)
O12A C12A C22A C32A 111(5)
O22A C12A C22A C32A -76(8)
N12A C22A C32A C42A 63(5)
C12A C22A C32A C42A -58(5)
O11B C11B C21B N11B -12(2)
O21B C11B C21B N11B 166(3)
O11B C11B C21B C31B 111.8(18)
O21B C11B C21B C31B -71(3)
N11B C21B C31B C41B 65.9(18)
C11B C21B C31B C41B -56.1(15)
O12B C12B C22B N12B -27(5)
O22B C12B C22B N12B 165(8)
O12B C12B C22B C32B 97(5)
O22B C12B C22B C32B -71(8)
N12B C22B C32B C42B -58(3)
C12B C22B C32B C42B 180(3)
O11C C11C C21C N11C -12(4)
O21C C11C C21C N11C 176(2)
O11C C11C C21C C31C 112(4)
O21C C11C C21C C31C -60(2)
N11C C21C C31C C41C 65.3(15)
C11C C21C C31C C41C -58.3(18)
O12C C12C C22C N12C -27(8)
O22C C12C C22C N12C 141(5)
O12C C12C C22C C32C 97(8)
O22C C12C C22C C32C -95(5)
N12C C22C C32C C42C -171(5)
C12C C22C C32C C42C 65(5)
O2D C1D C2D N1D 151.1(6)
O1D C1D C2D N1D -30.5(7)
O2D C1D C2D C3D -87.8(7)
O1D C1D C2D C3D 90.6(7)
N1D C2D C3D C4D -173.0(7)
C1D C2D C3D C4D 65.9(8)
